data_4331837
loop_
_publ_author_name
'Fielden, John'
'Sprott, Joanna'
'Long, De-Liang'
'K\"ogerler, Paul'
'Cronin, Leroy'

_publ_section_title
;
 Controlling Aggregation of Copper(II)-Based Coordination
 Compounds:&#x00A0; From Mononuclear to Dinuclear, Tetranuclear, and
 Polymeric Copper Complexes
;
_journal_issue 7
_journal_name_full 'Inorganic Chemistry'
_journal_page_first 2886
_journal_page_last 2895
_journal_paper_doi 10.1021/ic051647t
_journal_volume 45
_journal_year 2006
_chemical_formula_moiety '(C34 H68 Cu4 N8 O12 4+), 4(Cl -), 2(C H4 O), 6(H2 O)'
_chemical_formula_sum 'C36 H88 Cl4 Cu4 N8 O20'
_chemical_formula_weight 1349.10
_chemical_name_common 'Compound X'
_chemical_name_systematic
;
 ?
;
_space_group_IT_number 15
_symmetry_cell_setting monoclinic
_symmetry_space_group_name_Hall '-C 2yc'
_symmetry_space_group_name_H-M 'C 1 2/c 1'
_atom_sites_solution_hydrogens geom
_atom_sites_solution_primary direct
_atom_sites_solution_secondary difmap
_audit_creation_method SHELXL-97
_cell_angle_alpha 90.00
_cell_angle_beta 105.515(3)
_cell_angle_gamma 90.00
_cell_formula_units_Z 4
_cell_length_a 24.1409(11)
_cell_length_b 15.4935(8)
_cell_length_c 15.5757(5)
_cell_measurement_reflns_used 71016
_cell_measurement_temperature 150(2)
_cell_measurement_theta_max 24.407
_cell_measurement_theta_min 1.51
_cell_volume 5613.4(4)
_computing_cell_refinement 'HKL Scalepack (Otwinowski & Minor 1997)'
_computing_data_collection 'Collect (Nonius BV, 1997-2000)'
_computing_data_reduction 'HKL Denzo and Scalepack (Otwinowski & Minor 1997)'
_computing_molecular_graphics 'Ortep-3 for Windows (Farrugia, 1997)'
_computing_publication_material 'WinGX publication routines (Farrugia, 1999)'
_computing_structure_refinement 'SHELXL-97 (Sheldrick, 1997)'
_computing_structure_solution 'SHELXS-97 (Sheldrick, 1997)'
_diffrn_ambient_temperature 150(2)
_diffrn_measured_fraction_theta_full 0.996
_diffrn_measured_fraction_theta_max 0.996
_diffrn_measurement_device_type 'Nonius Kappa CCD'
_diffrn_measurement_method \w
_diffrn_radiation_monochromator graphite
_diffrn_radiation_source 'fine-focus sealed tube'
_diffrn_radiation_type MoK\a
_diffrn_radiation_wavelength 0.71073
_diffrn_reflns_av_R_equivalents 0.0445
_diffrn_reflns_av_sigmaI/netI 0.033
_diffrn_reflns_limit_h_max 26
_diffrn_reflns_limit_h_min -28
_diffrn_reflns_limit_k_max 17
_diffrn_reflns_limit_k_min 0
_diffrn_reflns_limit_l_max 18
_diffrn_reflns_limit_l_min 0
_diffrn_reflns_number 27050
_diffrn_reflns_theta_full 24.37
_diffrn_reflns_theta_max 24.37
_diffrn_reflns_theta_min 1.58
_diffrn_standards_decay_% none
_exptl_absorpt_coefficient_mu 1.761
_exptl_absorpt_correction_T_max 0.803
_exptl_absorpt_correction_T_min 0.728
_exptl_absorpt_correction_type gaussian
_exptl_absorpt_process_details
;
   P. Coppens, L. Leiserowitz, D Rabinovich, Acta Cryst.
   (1965), 18, 1035-1038
;
_exptl_crystal_colour blue
_exptl_crystal_density_diffrn 1.596
_exptl_crystal_density_method 'not measured'
_exptl_crystal_description block
_exptl_crystal_F_000 2816
_exptl_crystal_size_max 0.22
_exptl_crystal_size_mid 0.14
_exptl_crystal_size_min 0.14
_refine_diff_density_max 0.50
_refine_diff_density_min -0.37
_refine_diff_density_rms 0.07
_refine_ls_extinction_coef none
_refine_ls_extinction_method none
_refine_ls_goodness_of_fit_ref 1.052
_refine_ls_hydrogen_treatment mixed
_refine_ls_matrix_type full
_refine_ls_number_parameters 333
_refine_ls_number_reflns 4579
_refine_ls_number_restraints 2
_refine_ls_restrained_S_all 1.052
_refine_ls_R_factor_all 0.046
_refine_ls_R_factor_gt 0.034
_refine_ls_shift/su_max 0.002
_refine_ls_shift/su_mean 0.000
_refine_ls_structure_factor_coef Fsqd
_refine_ls_weighting_details 'calc w=1/[\s^2^(Fo^2^)+(0.0429P)^2^+10.8283P] where P=(Fo^2^+2Fc^2^)/3'
_refine_ls_weighting_scheme calc
_refine_ls_wR_factor_gt 0.081
_refine_ls_wR_factor_ref 0.085
_reflns_number_gt 3824
_reflns_number_total 4579
_reflns_threshold_expression >2sigma(I)
_cod_data_source_file ic051647tsup1.cif
_cod_data_source_block compound_6
_cod_original_sg_symbol_H-M C2/c
_cod_database_code 4331837

loop_
_symmetry_equiv_pos_as_xyz
'x, y, z'
'-x, y, -z+1/2'
'x+1/2, y+1/2, z'
'-x+1/2, y+1/2, -z+1/2'
'-x, -y, -z'
'x, -y, z-1/2'
'-x+1/2, -y+1/2, -z'
'x+1/2, -y+1/2, z-1/2'

loop_
_atom_site_label
_atom_site_type_symbol
_atom_site_fract_x
_atom_site_fract_y
_atom_site_fract_z
_atom_site_U_iso_or_equiv
_atom_site_adp_type
_atom_site_occupancy
_atom_site_symmetry_multiplicity
_atom_site_calc_flag
_atom_site_refinement_flags
Cu1 Cu 0.935067(15) 0.10714(2) 0.18653(2) 0.01673(11) Uani 1 1 d .
Cu2 Cu 0.967446(15) 0.24396(2) 0.33032(2) 0.01665(11) Uani 1 1 d .
Cl1 Cl 0.89659(4) 0.44798(6) 0.11693(6) 0.0359(2) Uani 1 1 d .
Cl2 Cl 1.04057(4) 0.07966(5) 0.59960(5) 0.0284(2) Uani 1 1 d .
O1 O 0.96869(9) 0.11733(13) 0.31723(12) 0.0174(4) Uani 1 1 d D
O18 O 0.88719(11) 0.29583(17) 0.98435(17) 0.0443(7) Uani 1 1 d .
H18 H 0.8848 0.3440 1.0079 0.066 Uiso 1 1 calc R
C18 C 0.8446(3) 0.2889(4) 0.9068(3) 0.099(2) Uani 1 1 d .
H18A H 0.8095 0.2672 0.9196 0.149 Uiso 1 1 calc R
H18B H 0.8567 0.2489 0.8665 0.149 Uiso 1 1 calc R
H18C H 0.8370 0.3458 0.8785 0.149 Uiso 1 1 calc R
H1 H 0.961(3) 0.079(3) 0.350(3) 0.119 Uiso 1 1 d D
O2 O 0.94099(9) 0.23308(13) 0.20038(13) 0.0176(4) Uani 1 1 d D
H2 H 0.9115(9) 0.2613(18) 0.1763(19) 0.021 Uiso 1 1 d D
O3 O 0.80542(9) 0.27472(14) 0.41735(13) 0.0244(5) Uani 1 1 d .
O4 O 0.76926(10) 0.26609(16) 0.26891(15) 0.0354(6) Uani 1 1 d .
O5 O 0.75666(8) 0.05380(14) 0.19213(13) 0.0231(5) Uani 1 1 d .
O6 O 0.81181(10) 0.08247(17) 0.33077(14) 0.0341(6) Uani 1 1 d .
N1 N 0.95665(11) 0.37272(16) 0.32839(16) 0.0195(6) Uani 1 1 d .
H1A H 0.9920 0.3975 0.3335 0.023 Uiso 1 1 calc R
H1B H 0.9337 0.3872 0.2730 0.023 Uiso 1 1 calc R
N2 N 0.99350(10) 0.24213(16) 0.46243(15) 0.0180(5) Uani 1 1 d .
H2A H 0.9904 0.1862 0.4804 0.022 Uiso 1 1 calc R
H2B H 1.0320 0.2557 0.4787 0.022 Uiso 1 1 calc R
N3 N 0.93182(10) -0.02152(16) 0.18693(15) 0.0171(5) Uani 1 1 d .
H3A H 0.9619 -0.0415 0.1668 0.020 Uiso 1 1 calc R
H3B H 0.9385 -0.0390 0.2453 0.020 Uiso 1 1 calc R
N4 N 0.89031(10) 0.11464(16) 0.05796(15) 0.0193(6) Uani 1 1 d .
H4A H 0.8757 0.1697 0.0482 0.023 Uiso 1 1 calc R
H4B H 0.9160 0.1083 0.0242 0.023 Uiso 1 1 calc R
C1 C 0.93144(13) 0.4146(2) 0.3966(2) 0.0217(7) Uani 1 1 d .
H1C H 0.9321 0.4785 0.3884 0.026 Uiso 1 1 calc R
C2 C 0.96857(14) 0.3929(2) 0.48965(19) 0.0226(7) Uani 1 1 d .
H2C H 1.0091 0.4068 0.4930 0.027 Uiso 1 1 calc R
H2D H 0.9566 0.4296 0.5335 0.027 Uiso 1 1 calc R
C3 C 0.96466(13) 0.2987(2) 0.51482(19) 0.0197(7) Uani 1 1 d .
H3 H 0.9851 0.2919 0.5794 0.024 Uiso 1 1 calc R
C4 C 0.90219(13) 0.2711(2) 0.5013(2) 0.0223(7) Uani 1 1 d .
H4C H 0.9010 0.2080 0.5106 0.027 Uiso 1 1 calc R
H4D H 0.8868 0.2995 0.5470 0.027 Uiso 1 1 calc R
C5 C 0.86901(13) 0.3866(2) 0.3846(2) 0.0237(7) Uani 1 1 d .
H5A H 0.8515 0.4238 0.4219 0.028 Uiso 1 1 calc R
H5B H 0.8473 0.3954 0.3217 0.028 Uiso 1 1 calc R
C6 C 0.86350(13) 0.2928(2) 0.4096(2) 0.0220(7) Uani 1 1 d .
H6 H 0.8726 0.2541 0.3638 0.026 Uiso 1 1 calc R
C7 C 0.76352(14) 0.2582(2) 0.3427(2) 0.0256(7) Uani 1 1 d .
C8 C 0.70968(13) 0.2280(2) 0.3645(2) 0.0261(7) Uani 1 1 d .
H8C H 0.6762 0.2413 0.3138 0.031 Uiso 1 1 calc R
H8D H 0.7050 0.2601 0.4171 0.031 Uiso 1 1 calc R
C9 C 0.71020(13) 0.1308(2) 0.3842(2) 0.0251(7) Uani 1 1 d .
H9C H 0.7450 0.1172 0.4325 0.030 Uiso 1 1 calc R
H9D H 0.6764 0.1168 0.4061 0.030 Uiso 1 1 calc R
C10 C 0.70927(14) 0.0733(2) 0.3045(2) 0.0264(7) Uani 1 1 d .
H10A H 0.6994 0.0137 0.3180 0.032 Uiso 1 1 calc R
H10B H 0.6787 0.0938 0.2526 0.032 Uiso 1 1 calc R
C11 C 0.76541(14) 0.0716(2) 0.2798(2) 0.0238(7) Uani 1 1 d .
C12 C 0.87874(12) -0.0661(2) 0.13474(18) 0.0187(6) Uani 1 1 d .
H12 H 0.8861 -0.1297 0.1378 0.022 Uiso 1 1 calc R
C13 C 0.86433(13) -0.0384(2) 0.03727(19) 0.0208(7) Uani 1 1 d .
H13A H 0.8993 -0.0434 0.0160 0.025 Uiso 1 1 calc R
H13B H 0.8352 -0.0784 0.0015 0.025 Uiso 1 1 calc R
C14 C 0.84165(13) 0.0533(2) 0.02191(19) 0.0212(7) Uani 1 1 d .
H14 H 0.8272 0.0629 -0.0438 0.025 Uiso 1 1 calc R
C15 C 0.79243(13) 0.0701(2) 0.06339(19) 0.0232(7) Uani 1 1 d .
H15A H 0.7583 0.0367 0.0310 0.028 Uiso 1 1 calc R
H15B H 0.7822 0.1322 0.0575 0.028 Uiso 1 1 calc R
C16 C 0.80849(12) 0.0450(2) 0.16129(19) 0.0212(7) Uani 1 1 d .
H16 H 0.8390 0.0847 0.1960 0.025 Uiso 1 1 calc R
C17 C 0.82893(13) -0.0473(2) 0.1757(2) 0.0211(7) Uani 1 1 d .
H17A H 0.7965 -0.0865 0.1488 0.025 Uiso 1 1 calc R
H17B H 0.8415 -0.0593 0.2404 0.025 Uiso 1 1 calc R
O7 O 0.94378(12) 0.23158(17) 0.75719(17) 0.0509(7) Uani 1 1 d .
O8 O 0.94517(12) 0.40900(18) 0.76195(19) 0.0527(7) Uani 1 1 d .
O9 O 0.82011(14) 0.2850(2) 0.1278(2) 0.0684(9) Uani 1 1 d .

loop_
_atom_site_aniso_label
_atom_site_aniso_U_11
_atom_site_aniso_U_22
_atom_site_aniso_U_33
_atom_site_aniso_U_23
_atom_site_aniso_U_13
_atom_site_aniso_U_12
Cu1 0.0178(2) 0.0169(2) 0.0161(2) -0.00105(14) 0.00564(14) -0.00147(15)
Cu2 0.0189(2) 0.0166(2) 0.0161(2) -0.00107(14) 0.00750(15) 0.00081(15)
Cl1 0.0405(5) 0.0343(5) 0.0372(5) -0.0002(4) 0.0178(4) 0.0019(4)
Cl2 0.0336(5) 0.0307(5) 0.0244(4) 0.0061(3) 0.0139(3) 0.0013(4)
O1 0.0221(11) 0.0143(11) 0.0157(10) -0.0018(8) 0.0050(8) -0.0008(9)
O18 0.0366(15) 0.0376(16) 0.0532(17) -0.0041(13) 0.0025(13) 0.0091(13)
C18 0.109(5) 0.133(6) 0.038(3) 0.000(3) -0.011(3) 0.071(4)
O2 0.0171(11) 0.0181(12) 0.0171(11) 0.0003(8) 0.0038(8) 0.0031(9)
O3 0.0186(11) 0.0325(13) 0.0245(12) -0.0030(10) 0.0097(9) -0.0043(10)
O4 0.0328(14) 0.0460(16) 0.0288(14) 0.0026(11) 0.0108(11) -0.0064(12)
O5 0.0168(11) 0.0297(13) 0.0258(12) -0.0049(10) 0.0107(9) 0.0006(10)
O6 0.0232(13) 0.0562(17) 0.0233(12) -0.0008(11) 0.0071(10) 0.0086(12)
N1 0.0227(14) 0.0182(14) 0.0205(13) 0.0004(11) 0.0109(11) -0.0014(11)
N2 0.0200(13) 0.0180(14) 0.0169(13) -0.0024(10) 0.0064(10) 0.0012(11)
N3 0.0167(13) 0.0175(14) 0.0173(13) -0.0009(10) 0.0051(10) 0.0001(10)
N4 0.0235(14) 0.0194(14) 0.0158(13) -0.0016(10) 0.0068(10) -0.0029(11)
C1 0.0247(17) 0.0161(16) 0.0280(17) -0.0024(13) 0.0135(13) 0.0010(13)
C2 0.0252(17) 0.0224(18) 0.0227(16) -0.0067(13) 0.0110(13) -0.0030(14)
C3 0.0219(16) 0.0217(17) 0.0159(15) -0.0027(13) 0.0057(13) 0.0004(13)
C4 0.0242(17) 0.0224(17) 0.0249(17) -0.0011(13) 0.0149(14) -0.0018(14)
C5 0.0202(16) 0.0247(18) 0.0281(17) 0.0005(14) 0.0098(13) 0.0030(14)
C6 0.0190(16) 0.0236(18) 0.0279(17) -0.0007(14) 0.0140(13) 0.0005(14)
C7 0.0248(18) 0.0244(19) 0.0301(19) 0.0022(14) 0.0118(15) 0.0029(14)
C8 0.0195(17) 0.0290(19) 0.0308(18) -0.0037(15) 0.0085(14) -0.0033(14)
C9 0.0209(17) 0.0299(19) 0.0293(18) -0.0021(14) 0.0153(14) 0.0018(14)
C10 0.0255(18) 0.0268(18) 0.0326(18) -0.0024(15) 0.0177(14) -0.0022(15)
C11 0.0278(19) 0.0213(18) 0.0261(18) 0.0005(14) 0.0137(15) 0.0042(14)
C12 0.0186(16) 0.0173(16) 0.0214(16) -0.0027(13) 0.0076(12) -0.0018(13)
C13 0.0191(16) 0.0256(17) 0.0185(15) -0.0054(13) 0.0061(12) -0.0020(14)
C14 0.0216(16) 0.0276(18) 0.0135(15) -0.0023(13) 0.0030(12) -0.0020(14)
C15 0.0191(16) 0.0265(18) 0.0239(17) 0.0001(14) 0.0057(13) 0.0022(14)
C16 0.0142(15) 0.0284(18) 0.0234(16) -0.0050(13) 0.0092(13) -0.0019(13)
C17 0.0197(16) 0.0242(17) 0.0214(16) 0.0027(13) 0.0089(13) -0.0014(14)
O7 0.0595(19) 0.0385(16) 0.0452(16) -0.0006(13) -0.0024(14) -0.0119(14)
O8 0.0537(18) 0.0403(17) 0.0674(19) 0.0065(14) 0.0218(15) 0.0049(14)
O9 0.068(2) 0.068(2) 0.080(2) -0.0022(18) 0.0387(18) -0.0020(18)

loop_
_atom_type_symbol
_atom_type_description
_atom_type_scat_dispersion_real
_atom_type_scat_dispersion_imag
_atom_type_scat_source
Cu Cu 0.3201 1.2651 'International Tables Vol C Tables 4.2.6.8 and 6.1.1.4'
Cl Cl 0.1484 0.1585 'International Tables Vol C Tables 4.2.6.8 and 6.1.1.4'
O O 0.0106 0.0060 'International Tables Vol C Tables 4.2.6.8 and 6.1.1.4'
N N 0.0061 0.0033 'International Tables Vol C Tables 4.2.6.8 and 6.1.1.4'
C C 0.0033 0.0016 'International Tables Vol C Tables 4.2.6.8 and 6.1.1.4'
H H 0.0000 0.0000 'International Tables Vol C Tables 4.2.6.8 and 6.1.1.4'

loop_
_geom_angle_atom_site_label_1
_geom_angle_atom_site_label_2
_geom_angle_atom_site_label_3
_geom_angle
_geom_angle_site_symmetry_1
_geom_angle_site_symmetry_3
O2 Cu1 O1 79.08(8) . .
O2 Cu1 N3 173.75(9) . .
O1 Cu1 N3 94.70(9) . .
O2 Cu1 N4 93.21(9) . .
O1 Cu1 N4 168.77(9) . .
N3 Cu1 N4 92.85(10) . .
O2 Cu1 O1 83.82(8) . 2_755
O1 Cu1 O1 83.35(8) . 2_755
N3 Cu1 O1 96.17(8) . 2_755
N4 Cu1 O1 104.10(9) . 2_755
O2 Cu1 Cu2 39.39(6) . .
O1 Cu1 Cu2 39.91(6) . .
N3 Cu1 Cu2 134.36(7) . .
N4 Cu1 Cu2 131.30(7) . .
O1 Cu1 Cu2 84.83(5) 2_755 .
O2 Cu2 O1 79.49(8) . .
O2 Cu2 N2 174.22(9) . .
O1 Cu2 N2 94.80(9) . .
O2 Cu2 N1 93.71(9) . .
O1 Cu2 N1 171.92(9) . .
N2 Cu2 N1 91.92(10) . .
O2 Cu2 O2 81.41(8) . 2_755
O1 Cu2 O2 82.45(8) . 2_755
N2 Cu2 O2 98.80(9) . 2_755
N1 Cu2 O2 100.96(9) . 2_755
O2 Cu2 Cu1 39.49(6) . .
O1 Cu2 Cu1 40.21(6) . .
N2 Cu2 Cu1 134.74(7) . .
N1 Cu2 Cu1 132.53(7) . .
O2 Cu2 Cu1 82.66(5) 2_755 .
Cu2 O1 Cu1 99.88(9) . .
Cu2 O1 Cu1 96.44(8) . 2_755
Cu1 O1 Cu1 96.04(8) . 2_755
Cu2 O2 Cu1 101.12(9) . .
Cu2 O2 Cu2 97.89(8) . 2_755
Cu1 O2 Cu2 95.29(8) . 2_755
C7 O3 C6 118.6(2) . .
C11 O5 C16 115.7(2) . .
C1 N1 Cu2 119.48(18) . .
C3 N2 Cu2 119.62(18) . .
C12 N3 Cu1 119.32(18) . .
C14 N4 Cu1 119.71(18) . .
N1 C1 C2 109.3(2) . .
N1 C1 C5 111.3(2) . .
C2 C1 C5 111.3(3) . .
C3 C2 C1 113.3(2) . .
N2 C3 C2 110.7(2) . .
N2 C3 C4 110.4(2) . .
C2 C3 C4 111.1(3) . .
C6 C4 C3 113.8(2) . .
C6 C5 C1 113.0(3) . .
O3 C6 C5 110.8(2) . .
O3 C6 C4 104.0(2) . .
C5 C6 C4 112.2(3) . .
O4 C7 O3 123.7(3) . .
O4 C7 C8 125.2(3) . .
O3 C7 C8 111.0(3) . .
C7 C8 C9 112.9(3) . .
C10 C9 C8 114.4(3) . .
C11 C10 C9 113.6(3) . .
O6 C11 O5 124.2(3) . .
O6 C11 C10 125.1(3) . .
O5 C11 C10 110.7(3) . .
N3 C12 C13 110.3(2) . .
N3 C12 C17 110.0(2) . .
C13 C12 C17 111.4(2) . .
C14 C13 C12 113.3(2) . .
N4 C14 C13 108.7(2) . .
N4 C14 C15 110.8(2) . .
C13 C14 C15 112.6(3) . .
C14 C15 C16 111.3(2) . .
O5 C16 C17 108.3(2) . .
O5 C16 C15 107.1(2) . .
C17 C16 C15 112.1(2) . .
C16 C17 C12 112.3(2) . .

loop_
_geom_bond_atom_site_label_1
_geom_bond_atom_site_label_2
_geom_bond_distance
_geom_bond_site_symmetry_2
Cu1 O2 1.964(2) .
Cu1 O1 1.9859(19) .
Cu1 N3 1.995(2) .
Cu1 N4 2.008(2) .
Cu1 O1 2.345(2) 2_755
Cu1 Cu2 3.0305(5) .
Cu2 O2 1.9598(19) .
Cu2 O1 1.974(2) .
Cu2 N2 1.985(2) .
Cu2 N1 2.011(2) .
Cu2 O2 2.389(2) 2_755
O1 Cu1 2.345(2) 2_755
O18 C18 1.365(5) .
O2 Cu2 2.389(2) 2_755
O3 C7 1.346(4) .
O3 C6 1.466(4) .
O4 C7 1.200(4) .
O5 C11 1.353(4) .
O5 C16 1.462(3) .
O6 C11 1.199(4) .
N1 C1 1.505(4) .
N2 C3 1.491(4) .
N3 C12 1.490(4) .
N4 C14 1.499(4) .
C1 C2 1.524(4) .
C1 C5 1.531(4) .
C2 C3 1.520(4) .
C3 C4 1.527(4) .
C4 C6 1.520(4) .
C5 C6 1.520(4) .
C7 C8 1.504(4) .
C8 C9 1.536(5) .
C9 C10 1.523(4) .
C10 C11 1.504(4) .
C12 C13 1.525(4) .
C12 C17 1.532(4) .
C13 C14 1.519(4) .
C14 C15 1.519(4) .
C15 C16 1.520(4) .
C16 C17 1.511(4) .
